data_2202530
loop_
_publ_author_name
'Tomura, Masaaki'
'Yamashita, Yoshiro'

_publ_section_title
;
 (1,3-Dithiol-2-ylidene)propanedinitrile
;
_journal_issue 12
_journal_name_full 'Acta Crystallographica Section E'
_journal_page_first o1941
_journal_page_last o1943
_journal_paper_doi 10.1107/S160053680302556X
_journal_volume 59
_journal_year 2003
_chemical_formula_iupac 'C6 H2 N2 S2'
_chemical_formula_moiety 'C6 H2 N2 S2'
_chemical_formula_sum 'C6 H2 N2 S2'
_chemical_formula_weight 166.22
_chemical_name_common 2-dicyanomethylene-1,3-dithiole
_chemical_name_systematic (1,3-Dithiol-2-ylidene)propanedinitrile
_space_group_IT_number 2
_symmetry_cell_setting triclinic
_symmetry_space_group_name_Hall '-P 1'
_symmetry_space_group_name_H-M 'P -1'
_atom_sites_solution_hydrogens difmap
_atom_sites_solution_primary direct
_atom_sites_solution_secondary difmap
_cell_angle_alpha 104.325(11)
_cell_angle_beta 107.919(9)
_cell_angle_gamma 108.320(11)
_cell_formula_units_Z 2
_cell_length_a 8.2420(10)
_cell_length_b 8.8190(13)
_cell_length_c 5.6400(6)
_cell_measurement_reflns_used 25
_cell_measurement_temperature 296(2)
_cell_measurement_theta_max 14.50
_cell_measurement_theta_min 12.60
_cell_volume 342.37(9)
_computing_cell_refinement
;
MSC/AFC Diffractometer Control Software
;
_computing_data_collection
;
MSC/AFC Diffractometer Control Software
(Molecular Structure Corporation, 1988)
;
_computing_data_reduction
;
TEXSAN (Molecular Structure Corporation & Rigaku, 2000)
;
_computing_molecular_graphics 'ORTEPIII (Burnett & Johnson, 1996)'
_computing_publication_material SHELXL97
_computing_structure_refinement 'SHELXL97 (Sheldrick, 1997)'
_computing_structure_solution 'SHELXS97 (Sheldrick, 1997)'
_diffrn_ambient_temperature 296(2)
_diffrn_measured_fraction_theta_full 1.000
_diffrn_measured_fraction_theta_max 1.000
_diffrn_measurement_device_type 'Rigaku AFC-7R'
_diffrn_measurement_method \w-2\q
_diffrn_radiation_monochromator 'graphite monochromator'
_diffrn_radiation_source 'rotating anode'
_diffrn_radiation_type MoK\a
_diffrn_radiation_wavelength 0.71069
_diffrn_reflns_av_R_equivalents 0.0542
_diffrn_reflns_av_sigmaI/netI 0.1625
_diffrn_reflns_limit_h_max 10
_diffrn_reflns_limit_h_min 0
_diffrn_reflns_limit_k_max 10
_diffrn_reflns_limit_k_min -11
_diffrn_reflns_limit_l_max 6
_diffrn_reflns_limit_l_min -7
_diffrn_reflns_number 1678
_diffrn_reflns_theta_full 27.47
_diffrn_reflns_theta_max 27.47
_diffrn_reflns_theta_min 2.63
_diffrn_standards_decay_% 0.86
_diffrn_standards_interval_count 150
_diffrn_standards_number 3
_exptl_absorpt_coefficient_mu 0.685
_exptl_absorpt_correction_type none
_exptl_crystal_colour colorless
_exptl_crystal_density_diffrn 1.612
_exptl_crystal_density_method 'not measured'
_exptl_crystal_description plate
_exptl_crystal_F_000 168
_exptl_crystal_size_max 0.20
_exptl_crystal_size_mid 0.13
_exptl_crystal_size_min 0.03
_refine_diff_density_max 0.377
_refine_diff_density_min -0.393
_refine_ls_extinction_method none
_refine_ls_goodness_of_fit_ref 0.948
_refine_ls_hydrogen_treatment refall
_refine_ls_matrix_type full
_refine_ls_number_parameters 99
_refine_ls_number_reflns 1571
_refine_ls_number_restraints 0
_refine_ls_restrained_S_all 0.948
_refine_ls_R_factor_all 0.1761
_refine_ls_R_factor_gt 0.0484
_refine_ls_shift/su_max 0.000
_refine_ls_shift/su_mean 0.000
_refine_ls_structure_factor_coef Fsqd
_refine_ls_weighting_details 'calc w = 1/[\s^2^(Fo^2^)+(0.0543P)^2^] where P = (Fo^2^+2Fc^2^)/3'
_refine_ls_weighting_scheme calc
_refine_ls_wR_factor_gt 0.1075
_refine_ls_wR_factor_ref 0.1392
_reflns_number_gt 738
_reflns_number_total 1571
_reflns_threshold_expression I>2\s(I)
_cod_data_source_file ci6301.cif
_cod_data_source_block I
_cod_database_code 2202530
_cod_database_fobs_code 2202530

loop_
_symmetry_equiv_pos_as_xyz
'x, y, z'
'-x, -y, -z'

loop_
_atom_site_label
_atom_site_fract_x
_atom_site_fract_y
_atom_site_fract_z
_atom_site_U_iso_or_equiv
_atom_site_adp_type
_atom_site_calc_flag
_atom_site_refinement_flags
_atom_site_occupancy
_atom_site_disorder_assembly
_atom_site_disorder_group
_atom_site_type_symbol
S1 0.60898(19) 0.36123(18) 0.3428(3) 0.0381(4) Uani d . 1 . . S
S2 0.61905(19) 0.14688(17) -0.1289(3) 0.0363(4) Uani d . 1 . . S
N1 0.1719(7) 0.4079(7) 0.0510(10) 0.0503(13) Uani d . 1 . . N
N2 0.1710(7) 0.0567(7) -0.6659(10) 0.0562(14) Uani d . 1 . . N
C1 0.4977(6) 0.2476(6) -0.0029(9) 0.0308(11) Uani d . 1 . . C
C2 0.8002(7) 0.3090(7) 0.3932(11) 0.0386(12) Uani d . 1 . . C
H2 0.886(8) 0.351(7) 0.573(12) 0.057(18) Uiso d . 1 . . H
C3 0.8042(7) 0.2116(7) 0.1795(11) 0.0399(13) Uani d . 1 . . C
H3 0.901(7) 0.169(7) 0.180(10) 0.046(16) Uiso d . 1 . . H
C4 0.3300(7) 0.2389(7) -0.1595(10) 0.0341(11) Uani d . 1 . . C
C5 0.2389(7) 0.3300(7) -0.0436(10) 0.0364(12) Uani d . 1 . . C
C6 0.2391(7) 0.1372(7) -0.4417(11) 0.0389(13) Uani d . 1 . . C

loop_
_atom_site_aniso_label
_atom_site_aniso_U_11
_atom_site_aniso_U_22
_atom_site_aniso_U_33
_atom_site_aniso_U_12
_atom_site_aniso_U_13
_atom_site_aniso_U_23
S1 0.0382(8) 0.0432(9) 0.0290(7) 0.0204(7) 0.0120(6) 0.0061(6)
S2 0.0408(8) 0.0419(9) 0.0331(8) 0.0242(7) 0.0193(6) 0.0115(6)
N1 0.051(3) 0.053(3) 0.051(3) 0.030(3) 0.025(3) 0.013(2)
N2 0.052(3) 0.077(4) 0.034(3) 0.036(3) 0.013(2) 0.010(3)
C1 0.035(3) 0.031(3) 0.034(3) 0.016(2) 0.020(2) 0.013(2)
C2 0.032(3) 0.045(3) 0.031(3) 0.015(3) 0.007(2) 0.012(3)
C3 0.032(3) 0.048(3) 0.043(3) 0.022(3) 0.015(2) 0.019(3)
C4 0.038(3) 0.035(3) 0.034(3) 0.020(2) 0.017(2) 0.011(2)
C5 0.035(3) 0.034(3) 0.039(3) 0.016(2) 0.012(2) 0.013(2)
C6 0.037(3) 0.043(3) 0.038(3) 0.024(3) 0.011(2) 0.014(2)

loop_
_atom_type_symbol
_atom_type_description
_atom_type_scat_dispersion_real
_atom_type_scat_dispersion_imag
_atom_type_scat_source
C C 0.0033 0.0016 'International Tables Vol C Tables 4.2.6.8 and 6.1.1.4'
H H 0.0000 0.0000 'International Tables Vol C Tables 4.2.6.8 and 6.1.1.4'
N N 0.0061 0.0033 'International Tables Vol C Tables 4.2.6.8 and 6.1.1.4'
S S 0.1246 0.1234 'International Tables Vol C Tables 4.2.6.8 and 6.1.1.4'

loop_
_geom_angle_atom_site_label_1
_geom_angle_atom_site_label_2
_geom_angle_atom_site_label_3
_geom_angle
_geom_angle_publ_flag
C1 S1 C2 95.7(2) yes
C1 S2 C3 96.0(2) yes
C4 C1 S2 123.3(4) no
C4 C1 S1 122.8(3) no
S2 C1 S1 113.9(3) yes
C3 C2 S1 117.1(4) yes
C3 C2 H2 128(4) no
S1 C2 H2 115(4) no
C2 C3 S2 117.3(4) yes
C2 C3 H3 125(3) no
S2 C3 H3 117(3) no
C1 C4 C6 120.9(4) no
C1 C4 C5 120.6(4) no
C6 C4 C5 118.5(4) yes
N1 C5 C4 177.5(6) yes
N2 C6 C4 178.3(6) yes

loop_
_geom_bond_atom_site_label_1
_geom_bond_atom_site_label_2
_geom_bond_site_symmetry_2
_geom_bond_distance
_geom_bond_publ_flag
S1 C1 . 1.732(5) yes
S1 C2 . 1.739(6) yes
S2 C1 . 1.726(5) yes
S2 C3 . 1.734(5) yes
N1 C5 . 1.140(6) yes
N2 C6 . 1.135(7) yes
C1 C4 . 1.358(7) yes
C2 C3 . 1.312(7) yes
C2 H2 . 0.93(6) no
C3 H3 . 0.99(5) no
C4 C6 . 1.427(7) yes
C4 C5 . 1.434(7) yes

loop_
_geom_contact_atom_site_label_1
_geom_contact_atom_site_label_2
_geom_contact_distance
_geom_contact_site_symmetry_2
_geom_contact_publ_flag
S1 N1 3.089(5) 2_666 no
S2 N2 3.117(5) 2_654 no
S2 S2 3.619(3) 2_655 no
N1 S1 3.089(5) 2_666 no
N2 S2 3.117(5) 2_654 no

loop_
_geom_hbond_atom_site_label_D
_geom_hbond_atom_site_label_H
_geom_hbond_atom_site_label_A
_geom_hbond_site_symmetry_A
_geom_hbond_distance_DH
_geom_hbond_distance_HA
_geom_hbond_distance_DA
_geom_hbond_angle_DHA
_geom_hbond_publ_flag
C2 H2 N1 1_656 0.93(6) 2.79(6) 3.692(7) 164(5) yes
C3 H3 N2 1_656 0.99(5) 2.70(5) 3.651(7) 162(4) yes
C2 H2 N1 2_666 0.93(6) 2.87(6) 3.382(7) 115(4) no
C3 H3 N2 2_654 0.99(5) 2.84(5) 3.363(7) 114(3) no
C3 H3 N1 1_655 0.99(5) 2.96(5) 3.374(7) 106(3) no

loop_
_geom_torsion_atom_site_label_1
_geom_torsion_atom_site_label_2
_geom_torsion_atom_site_label_3
_geom_torsion_atom_site_label_4
_geom_torsion
_geom_torsion_publ_flag
C3 S2 C1 C4 -178.8(4) no
C3 S2 C1 S1 1.2(3) no
C2 S1 C1 C4 178.9(4) no
C2 S1 C1 S2 -1.1(3) no
C1 S1 C2 C3 0.5(5) no
S1 C2 C3 S2 0.3(7) no
C1 S2 C3 C2 -0.9(5) no
S2 C1 C4 C6 2.9(7) no
S1 C1 C4 C6 -177.1(4) no
S2 C1 C4 C5 -178.1(4) no
S1 C1 C4 C5 1.9(7) no

loop_
_cod_related_entry_id
_cod_related_entry_database
_cod_related_entry_code
1 ChemSpider 21131279
